data_2203903
loop_
_publ_author_name
'Castro-M\'endez, Albina'
'Bern\`es, Sylvain'
'Sandoval-Ram\'irez, Jes\'us'

_publ_section_title
;
 (25<i>R</i>)-1\a,2\a-Epoxy-3\a-hydroxy-5\a-spirostan-6-one
;
_journal_issue 7
_journal_name_full 'Acta Crystallographica Section E'
_journal_page_first o1133
_journal_page_last o1134
_journal_paper_doi 10.1107/S1600536804013467
_journal_volume 60
_journal_year 2004
_chemical_formula_moiety 'C27 H40 O5'
_chemical_formula_sum 'C27 H40 O5'
_chemical_formula_weight 444.59
_chemical_melting_point 531
_chemical_name_systematic (25R)-1\a,2\a-epoxy-3\a-hydroxy-5\a-spirostan-6-one
_space_group_IT_number 4
_symmetry_cell_setting monoclinic
_symmetry_space_group_name_Hall 'P 2yb'
_symmetry_space_group_name_H-M 'P 1 21 1'
_atom_sites_solution_hydrogens 'See text'
_atom_sites_solution_primary direct
_atom_sites_solution_secondary difmap
_audit_creation_method SHELXTL-Plus
_cell_angle_alpha 90.00
_cell_angle_beta 101.464(4)
_cell_angle_gamma 90.00
_cell_formula_units_Z 2
_cell_length_a 10.9714(9)
_cell_length_b 7.7711(8)
_cell_length_c 14.3786(11)
_cell_measurement_reflns_used 71
_cell_measurement_temperature 298.0(10)
_cell_measurement_theta_max 12.01
_cell_measurement_theta_min 3.77
_cell_volume 1201.46(18)
_computing_cell_refinement XSCANS
_computing_data_collection 'XSCANS (Siemens, 1996)'
_computing_data_reduction XSCANS
_computing_molecular_graphics SHELXTL-Plus
_computing_publication_material SHELXTL-Plus
_computing_structure_refinement SHELXTL-Plus
_computing_structure_solution 'SHELXTL-Plus (Sheldrick, 1998)'
_diffrn_ambient_temperature 298.0(10)
_diffrn_measured_fraction_theta_full 1.000
_diffrn_measured_fraction_theta_max 1.000
_diffrn_measurement_device_type 'Bruker P4'
_diffrn_measurement_method '\w scans'
_diffrn_radiation_monochromator graphite
_diffrn_radiation_type MoK\a
_diffrn_radiation_wavelength 0.71073
_diffrn_reflns_av_R_equivalents 0.0346
_diffrn_reflns_av_sigmaI/netI 0.0446
_diffrn_reflns_limit_h_max 9
_diffrn_reflns_limit_h_min -13
_diffrn_reflns_limit_k_max 1
_diffrn_reflns_limit_k_min -9
_diffrn_reflns_limit_l_max 17
_diffrn_reflns_limit_l_min -16
_diffrn_reflns_number 4919
_diffrn_reflns_theta_full 25.00
_diffrn_reflns_theta_max 25.00
_diffrn_reflns_theta_min 1.89
_diffrn_standards_decay_% 1.5
_diffrn_standards_interval_count 48
_diffrn_standards_number 2
_exptl_absorpt_coefficient_mu 0.083
_exptl_absorpt_correction_type none
_exptl_crystal_colour colorless
_exptl_crystal_density_diffrn 1.229
_exptl_crystal_density_method 'not measured'
_exptl_crystal_description plate
_exptl_crystal_F_000 484
_exptl_crystal_size_max 0.60
_exptl_crystal_size_mid 0.18
_exptl_crystal_size_min 0.08
_refine_diff_density_max 0.155
_refine_diff_density_min -0.169
_refine_ls_extinction_coef 0.012(2)
_refine_ls_extinction_expression Fc^*^=kFc[1+0.001xFc^2^\l^3^/sin(2\q)]^-1/4^
_refine_ls_extinction_method SHELXL
_refine_ls_goodness_of_fit_ref 1.060
_refine_ls_hydrogen_treatment constr
_refine_ls_matrix_type full
_refine_ls_number_parameters 293
_refine_ls_number_reflns 2282
_refine_ls_number_restraints 1
_refine_ls_restrained_S_all 1.060
_refine_ls_R_factor_all 0.0678
_refine_ls_R_factor_gt 0.0422
_refine_ls_shift/su_max 0.000
_refine_ls_shift/su_mean 0.000
_refine_ls_structure_factor_coef Fsqd
_refine_ls_weighting_details 'calc w = 1/[\s^2^(Fo^2^)+(0.0538P)^2^+0.0998P] where P = (Fo^2^+2Fc^2^)/3'
_refine_ls_weighting_scheme calc
_refine_ls_wR_factor_gt 0.0947
_refine_ls_wR_factor_ref 0.1142
_reflns_number_gt 1591
_reflns_number_total 2282
_reflns_threshold_expression I>2\s(I)
_cod_data_source_file hg6053.cif
_cod_data_source_block I
_cod_depositor_comments
;
The following automatic conversions were performed:
'_symmetry_cell_setting' value 'Monoclinic' changed to 'monoclinic'
according to '/home/saulius/struct/CIF-dictionaries/cif_core.dic'
dictionary named 'cif_core.dic' version 2.4.1 from 2010-06-29.

Automatic conversion script
Id: cif_fix_enum 1527 2010-12-29 10:47:43Z saulius 

The following automatic conversions were performed:

'_symmetry_cell_setting' value 'Monoclinic' changed to 'monoclinic'
according to /home/saulius/struct/CIF-dictionaries/cif_core.dic
dictionary named 'cif_core.dic' version 2.4.1 from 2010-06-29.

Automatic conversion script
Id: cif_fix_values 1715 2011-07-08 13:25:40Z adriana 
;
_cod_original_sg_symbol_H-M 'P 21'
_cod_database_code 2203903
_cod_database_fobs_code 2203903

loop_
_symmetry_equiv_pos_as_xyz
'x, y, z'
'-x, y+1/2, -z'

loop_
_atom_site_label
_atom_site_fract_x
_atom_site_fract_y
_atom_site_fract_z
_atom_site_U_iso_or_equiv
_atom_site_adp_type
_atom_site_calc_flag
_atom_site_refinement_flags
_atom_site_occupancy
_atom_site_type_symbol
C1 0.5618(3) 0.4207(5) 0.8185(2) 0.0466(9) Uani d . 1 C
H1A 0.5789 0.5201 0.7811 0.056 Uiso calc R 1 H
C2 0.6153(3) 0.4275(6) 0.9204(2) 0.0477(9) Uani d . 1 C
H2A 0.6628 0.5316 0.9424 0.057 Uiso calc R 1 H
C3 0.6527(4) 0.2683(6) 0.9783(2) 0.0521(10) Uani d . 1 C
H3A 0.7416 0.2783 1.0058 0.063 Uiso calc R 1 H
C4 0.6344(3) 0.1024(5) 0.9223(2) 0.0477(10) Uani d . 1 C
H4A 0.6206 0.0097 0.9642 0.057 Uiso calc R 1 H
H4B 0.7100 0.0766 0.8997 0.057 Uiso calc R 1 H
C5 0.5259(3) 0.1080(5) 0.8377(2) 0.0389(8) Uani d . 1 C
H5A 0.4508 0.1327 0.8625 0.047 Uiso calc R 1 H
C6 0.5034(3) -0.0575(5) 0.7827(2) 0.0431(9) Uani d . 1 C
C7 0.3852(3) -0.0599(5) 0.7079(2) 0.0488(9) Uani d . 1 C
H7A 0.3138 -0.0501 0.7379 0.059 Uiso calc R 1 H
H7B 0.3789 -0.1681 0.6736 0.059 Uiso calc R 1 H
C8 0.3856(3) 0.0911(5) 0.6379(2) 0.0397(9) Uani d . 1 C
H8A 0.4518 0.0696 0.6025 0.048 Uiso calc R 1 H
C9 0.4148(3) 0.2619(5) 0.6916(2) 0.0393(8) Uani d . 1 C
H9A 0.3489 0.2787 0.7278 0.047 Uiso calc R 1 H
C10 0.5392(3) 0.2529(5) 0.7658(2) 0.0389(8) Uani d . 1 C
C11 0.4079(4) 0.4172(6) 0.6243(2) 0.0517(10) Uani d . 1 C
H11A 0.4159 0.5221 0.6616 0.062 Uiso calc R 1 H
H11B 0.4774 0.4122 0.5920 0.062 Uiso calc R 1 H
C12 0.2865(3) 0.4245(6) 0.5501(2) 0.0507(10) Uani d . 1 C
H12A 0.2175 0.4456 0.5816 0.061 Uiso calc R 1 H
H12B 0.2904 0.5191 0.5068 0.061 Uiso calc R 1 H
C13 0.2643(3) 0.2577(5) 0.4944(2) 0.0400(8) Uani d . 1 C
C14 0.2633(3) 0.1088(5) 0.5659(2) 0.0393(9) Uani d . 1 C
H14A 0.1999 0.1387 0.6025 0.047 Uiso calc R 1 H
C15 0.2109(3) -0.0432(6) 0.5026(2) 0.0500(10) Uani d . 1 C
H15A 0.1770 -0.1306 0.5385 0.060 Uiso calc R 1 H
H15B 0.2740 -0.0946 0.4728 0.060 Uiso calc R 1 H
C16 0.1082(3) 0.0420(6) 0.4290(2) 0.0484(10) Uani d . 1 C
H16A 0.0262 0.0169 0.4431 0.058 Uiso calc R 1 H
C17 0.1324(3) 0.2376(6) 0.4322(2) 0.0464(10) Uani d . 1 C
H17A 0.0719 0.2942 0.4638 0.056 Uiso calc R 1 H
C18 0.3658(3) 0.2322(6) 0.4354(2) 0.0491(10) Uani d . 1 C
H18A 0.4463 0.2454 0.4756 0.074 Uiso calc R 1 H
H18B 0.3556 0.3163 0.3856 0.074 Uiso calc R 1 H
H18C 0.3587 0.1189 0.4083 0.074 Uiso calc R 1 H
C19 0.6522(3) 0.2217(6) 0.7196(2) 0.0510(10) Uani d . 1 C
H19A 0.7264 0.2170 0.7679 0.077 Uiso calc R 1 H
H19B 0.6590 0.3140 0.6765 0.077 Uiso calc R 1 H
H19C 0.6419 0.1148 0.6855 0.077 Uiso calc R 1 H
C20 0.1078(3) 0.2932(6) 0.3267(2) 0.0527(11) Uani d . 1 C
H20A 0.1885 0.3193 0.3106 0.063 Uiso calc R 1 H
C21 0.0265(5) 0.4514(8) 0.3033(3) 0.0797(14) Uani d . 1 C
H21A 0.0160 0.4764 0.2368 0.119 Uiso calc R 1 H
H21B 0.0653 0.5476 0.3394 0.119 Uiso calc R 1 H
H21C -0.0533 0.4303 0.3189 0.119 Uiso calc R 1 H
C22 0.0586(3) 0.1277(7) 0.2732(2) 0.0491(10) Uani d . 1 C
C23 0.0926(3) 0.1031(7) 0.1774(2) 0.0617(13) Uani d . 1 C
H23A 0.1822 0.0939 0.1854 0.074 Uiso calc R 1 H
H23B 0.0662 0.2032 0.1382 0.074 Uiso calc R 1 H
C24 0.0330(3) -0.0562(8) 0.1273(3) 0.0679(13) Uani d . 1 C
H24A 0.0690 -0.1579 0.1611 0.081 Uiso calc R 1 H
H24B 0.0498 -0.0606 0.0636 0.081 Uiso calc R 1 H
C25 -0.1073(3) -0.0555(7) 0.1221(2) 0.0595(11) Uani d . 1 C
H25A -0.1432 0.0404 0.0814 0.071 Uiso calc R 1 H
C26 -0.1318(4) -0.0246(8) 0.2209(3) 0.0642(13) Uani d . 1 C
H26A -0.2208 -0.0159 0.2172 0.077 Uiso calc R 1 H
H26B -0.1021 -0.1230 0.2605 0.077 Uiso calc R 1 H
C27 -0.1697(4) -0.2213(8) 0.0808(3) 0.0868(16) Uani d . 1 C
H27A -0.2575 -0.2143 0.0791 0.130 Uiso calc R 1 H
H27B -0.1354 -0.3168 0.1197 0.130 Uiso calc R 1 H
H27C -0.1556 -0.2372 0.0176 0.130 Uiso calc R 1 H
O1 0.4823(2) 0.4524(4) 0.88540(17) 0.0571(7) Uani d . 1 O
O3 0.5876(4) 0.2744(5) 1.0545(2) 0.0923(12) Uani d . 1 O
H3 0.586(5) 0.157(10) 1.080(4) 0.139 Uiso d . 1 H
O6 0.5771(3) -0.1760(4) 0.79290(18) 0.0568(7) Uani d . 1 O
O22 0.1126(2) -0.0097(4) 0.33333(16) 0.0524(7) Uani d . 1 O
O26 -0.0732(2) 0.1282(5) 0.26491(16) 0.0577(7) Uani d . 1 O

loop_
_atom_site_aniso_label
_atom_site_aniso_U_11
_atom_site_aniso_U_22
_atom_site_aniso_U_33
_atom_site_aniso_U_12
_atom_site_aniso_U_13
_atom_site_aniso_U_23
C1 0.056(2) 0.036(2) 0.0497(19) -0.001(2) 0.0146(17) -0.0011(19)
C2 0.054(2) 0.041(2) 0.048(2) -0.007(2) 0.0095(16) -0.003(2)
C3 0.065(2) 0.046(3) 0.0446(19) -0.006(2) 0.0111(17) -0.003(2)
C4 0.056(2) 0.040(2) 0.0454(19) 0.005(2) 0.0077(16) 0.0022(19)
C5 0.0452(19) 0.031(2) 0.0405(17) -0.0001(18) 0.0077(14) 0.0001(17)
C6 0.058(2) 0.033(2) 0.0409(18) 0.000(2) 0.0155(16) 0.0044(19)
C7 0.065(2) 0.030(2) 0.0492(19) -0.008(2) 0.0051(17) 0.0006(19)
C8 0.0437(19) 0.034(2) 0.0424(18) -0.0004(17) 0.0104(15) 0.0029(17)
C9 0.0436(18) 0.031(2) 0.0433(17) 0.0026(18) 0.0090(14) 0.0010(18)
C10 0.0467(19) 0.028(2) 0.0431(17) -0.0031(18) 0.0114(14) -0.0012(17)
C11 0.070(3) 0.031(2) 0.050(2) -0.003(2) 0.0016(18) 0.0031(19)
C12 0.061(2) 0.037(3) 0.053(2) 0.008(2) 0.0082(18) 0.004(2)
C13 0.0426(19) 0.036(2) 0.0428(18) 0.0050(18) 0.0109(14) 0.0033(19)
C14 0.0436(19) 0.037(2) 0.0388(17) -0.0027(18) 0.0106(14) 0.0001(18)
C15 0.059(2) 0.044(2) 0.0450(18) -0.005(2) 0.0057(16) 0.006(2)
C16 0.046(2) 0.055(3) 0.044(2) -0.002(2) 0.0062(16) 0.000(2)
C17 0.0418(19) 0.053(3) 0.047(2) 0.006(2) 0.0149(15) 0.003(2)
C18 0.0480(19) 0.056(3) 0.0456(18) 0.001(2) 0.0135(15) 0.012(2)
C19 0.047(2) 0.054(3) 0.054(2) -0.005(2) 0.0175(16) 0.001(2)
C20 0.051(2) 0.057(3) 0.049(2) 0.005(2) 0.0076(17) 0.009(2)
C21 0.089(3) 0.069(3) 0.072(3) 0.014(3) -0.004(2) 0.011(3)
C22 0.0386(19) 0.063(3) 0.0459(19) 0.006(2) 0.0081(15) 0.011(2)
C23 0.047(2) 0.090(4) 0.049(2) 0.004(3) 0.0118(16) 0.005(2)
C24 0.064(3) 0.090(4) 0.048(2) 0.010(3) 0.0063(18) -0.009(3)
C25 0.055(2) 0.068(3) 0.049(2) 0.005(3) -0.0041(17) 0.006(2)
C26 0.047(2) 0.084(4) 0.060(2) -0.007(3) 0.0079(17) 0.004(3)
C27 0.086(3) 0.089(4) 0.075(3) 0.004(4) -0.007(2) -0.017(3)
O1 0.0619(16) 0.0494(18) 0.0618(15) 0.0045(15) 0.0165(12) -0.0125(15)
O3 0.173(3) 0.054(2) 0.0662(18) -0.009(2) 0.063(2) -0.0026(18)
O6 0.0764(18) 0.0364(17) 0.0571(15) 0.0140(16) 0.0122(13) 0.0033(14)
O22 0.0551(15) 0.057(2) 0.0417(13) 0.0037(14) 0.0016(11) -0.0017(14)
O26 0.0370(13) 0.079(2) 0.0576(14) 0.0042(16) 0.0109(10) -0.0043(17)

loop_
_atom_type_symbol
_atom_type_description
_atom_type_scat_dispersion_real
_atom_type_scat_dispersion_imag
_atom_type_scat_source
C C 0.0033 0.0016 'International Tables Vol C Tables 4.2.6.8 and 6.1.1.4'
H H 0.0000 0.0000 'International Tables Vol C Tables 4.2.6.8 and 6.1.1.4'
O O 0.0106 0.0060 'International Tables Vol C Tables 4.2.6.8 and 6.1.1.4'

loop_
_geom_angle_atom_site_label_1
_geom_angle_atom_site_label_2
_geom_angle_atom_site_label_3
_geom_angle
_geom_angle_publ_flag
O1 C1 C2 60.2(2) yes
O1 C1 C10 115.0(3) yes
C2 C1 C10 121.8(3) yes
O1 C1 H1A 116.0 no
C2 C1 H1A 116.0 no
C10 C1 H1A 116.0 no
O1 C2 C1 59.1(2) yes
O1 C2 C3 116.4(3) yes
C1 C2 C3 122.3(4) yes
O1 C2 H2A 115.6 no
C1 C2 H2A 115.6 no
C3 C2 H2A 115.6 no
O3 C3 C2 106.0(3) no
O3 C3 C4 113.9(3) no
C2 C3 C4 114.5(3) no
O3 C3 H3A 107.4 no
C2 C3 H3A 107.4 no
C4 C3 H3A 107.4 no
C3 C4 C5 113.6(3) no
C3 C4 H4A 108.8 no
C5 C4 H4A 108.8 no
C3 C4 H4B 108.8 no
C5 C4 H4B 108.8 no
H4A C4 H4B 107.7 no
C6 C5 C4 114.6(3) no
C6 C5 C10 107.3(3) no
C4 C5 C10 113.0(3) no
C6 C5 H5A 107.2 no
C4 C5 H5A 107.2 no
C10 C5 H5A 107.2 no
O6 C6 C5 123.2(3) no
O6 C6 C7 122.2(4) no
C5 C6 C7 114.4(3) no
C6 C7 C8 109.9(3) no
C6 C7 H7A 109.7 no
C8 C7 H7A 109.7 no
C6 C7 H7B 109.7 no
C8 C7 H7B 109.7 no
H7A C7 H7B 108.2 no
C14 C8 C9 109.3(3) no
C14 C8 C7 113.2(3) no
C9 C8 C7 110.8(3) no
C14 C8 H8A 107.8 no
C9 C8 H8A 107.8 no
C7 C8 H8A 107.8 no
C8 C9 C11 112.5(2) no
C8 C9 C10 111.9(3) no
C11 C9 C10 113.1(3) no
C8 C9 H9A 106.2 no
C11 C9 H9A 106.2 no
C10 C9 H9A 106.2 no
C1 C10 C19 106.7(3) no
C1 C10 C5 108.7(3) no
C19 C10 C5 111.3(3) no
C1 C10 C9 109.9(3) no
C19 C10 C9 112.5(3) no
C5 C10 C9 107.7(3) no
C12 C11 C9 113.2(3) no
C12 C11 H11A 108.9 no
C9 C11 H11A 108.9 no
C12 C11 H11B 108.9 no
C9 C11 H11B 108.9 no
H11A C11 H11B 107.7 no
C13 C12 C11 111.2(3) no
C13 C12 H12A 109.4 no
C11 C12 H12A 109.4 no
C13 C12 H12B 109.4 no
C11 C12 H12B 109.4 no
H12A C12 H12B 108.0 no
C12 C13 C18 110.1(3) no
C12 C13 C14 108.0(3) no
C18 C13 C14 111.7(3) no
C12 C13 C17 115.1(3) no
C18 C13 C17 111.3(3) no
C14 C13 C17 100.3(3) no
C8 C14 C15 120.5(3) no
C8 C14 C13 113.3(3) no
C15 C14 C13 103.5(2) no
C8 C14 H14A 106.2 no
C15 C14 H14A 106.2 no
C13 C14 H14A 106.2 no
C14 C15 C16 102.4(3) no
C14 C15 H15A 111.3 no
C16 C15 H15A 111.3 no
C14 C15 H15B 111.3 no
C16 C15 H15B 111.3 no
H15A C15 H15B 109.2 no
O22 C16 C15 112.3(3) no
O22 C16 C17 105.4(3) no
C15 C16 C17 107.8(3) no
O22 C16 H16A 110.4 no
C15 C16 H16A 110.4 no
C17 C16 H16A 110.4 no
C16 C17 C20 104.5(3) no
C16 C17 C13 104.6(3) no
C20 C17 C13 119.8(3) no
C16 C17 H17A 109.1 no
C20 C17 H17A 109.1 no
C13 C17 H17A 109.1 no
C13 C18 H18A 109.5 no
C13 C18 H18B 109.5 no
H18A C18 H18B 109.5 no
C13 C18 H18C 109.5 no
H18A C18 H18C 109.5 no
H18B C18 H18C 109.5 no
C10 C19 H19A 109.5 no
C10 C19 H19B 109.5 no
H19A C19 H19B 109.5 no
C10 C19 H19C 109.5 no
H19A C19 H19C 109.5 no
H19B C19 H19C 109.5 no
C21 C20 C22 115.7(3) no
C21 C20 C17 115.0(4) no
C22 C20 C17 103.4(3) no
C21 C20 H20A 107.4 no
C22 C20 H20A 107.4 no
C17 C20 H20A 107.4 no
C20 C21 H21A 109.5 no
C20 C21 H21B 109.5 no
H21A C21 H21B 109.5 no
C20 C21 H21C 109.5 no
H21A C21 H21C 109.5 no
H21B C21 H21C 109.5 no
O26 C22 O22 110.1(3) yes
O26 C22 C23 110.7(3) yes
O22 C22 C23 108.1(3) yes
O26 C22 C20 106.8(3) yes
O22 C22 C20 105.1(3) yes
C23 C22 C20 115.9(3) yes
C22 C23 C24 112.1(4) no
C22 C23 H23A 109.2 no
C24 C23 H23A 109.2 no
C22 C23 H23B 109.2 no
C24 C23 H23B 109.2 no
H23A C23 H23B 107.9 no
C23 C24 C25 110.9(4) no
C23 C24 H24A 109.5 no
C25 C24 H24A 109.5 no
C23 C24 H24B 109.5 no
C25 C24 H24B 109.5 no
H24A C24 H24B 108.1 no
C26 C25 C27 110.4(4) no
C26 C25 C24 108.7(3) no
C27 C25 C24 112.8(4) no
C26 C25 H25A 108.3 no
C27 C25 H25A 108.3 no
C24 C25 H25A 108.3 no
O26 C26 C25 113.4(4) no
O26 C26 H26A 108.9 no
C25 C26 H26A 108.9 no
O26 C26 H26B 108.9 no
C25 C26 H26B 108.9 no
H26A C26 H26B 107.7 no
C25 C27 H27A 109.5 no
C25 C27 H27B 109.5 no
H27A C27 H27B 109.5 no
C25 C27 H27C 109.5 no
H27A C27 H27C 109.5 no
H27B C27 H27C 109.5 no
C1 O1 C2 60.8(2) yes
C3 O3 H3 108(3) yes
C22 O22 C16 106.3(3) no
C22 O26 C26 113.1(3) no

loop_
_geom_bond_atom_site_label_1
_geom_bond_atom_site_label_2
_geom_bond_distance
_geom_bond_publ_flag
C1 O1 1.443(4) yes
C1 C2 1.468(5) yes
C1 C10 1.503(5) yes
C1 H1A 0.9800 no
C2 O1 1.459(4) yes
C2 C3 1.502(6) yes
C2 H2A 0.9800 no
C3 O3 1.422(4) yes
C3 C4 1.512(6) no
C3 H3A 0.9800 no
C4 C5 1.524(4) no
C4 H4A 0.9700 no
C4 H4B 0.9700 no
C5 C6 1.505(5) no
C5 C10 1.555(5) no
C5 H5A 0.9800 no
C6 O6 1.215(4) yes
C6 C7 1.511(5) no
C7 C8 1.547(5) no
C7 H7A 0.9700 no
C7 H7B 0.9700 no
C8 C14 1.529(4) no
C8 C9 1.537(5) no
C8 H8A 0.9800 no
C9 C11 1.538(5) no
C9 C10 1.558(5) no
C9 H9A 0.9800 no
C10 C19 1.538(5) no
C11 C12 1.533(5) no
C11 H11A 0.9700 no
C11 H11B 0.9700 no
C12 C13 1.517(6) no
C12 H12A 0.9700 no
C12 H12B 0.9700 no
C13 C18 1.540(5) no
C13 C14 1.549(5) no
C13 C17 1.551(5) no
C14 C15 1.531(5) no
C14 H14A 0.9800 no
C15 C16 1.535(5) no
C15 H15A 0.9700 no
C15 H15B 0.9700 no
C16 O22 1.443(4) no
C16 C17 1.542(6) no
C16 H16A 0.9800 no
C17 C20 1.549(5) no
C17 H17A 0.9800 no
C18 H18A 0.9600 no
C18 H18B 0.9600 no
C18 H18C 0.9600 no
C19 H19A 0.9600 no
C19 H19B 0.9600 no
C19 H19C 0.9600 no
C20 C21 1.517(7) yes
C22 C20 1.540(6) yes
C20 H20A 0.9800 no
C21 H21A 0.9600 no
C21 H21B 0.9600 no
C21 H21C 0.9600 no
C22 O26 1.427(4) yes
C22 O22 1.427(5) yes
C22 C23 1.510(5) yes
C23 C24 1.513(7) no
C23 H23A 0.9700 no
C23 H23B 0.9700 no
C24 C25 1.526(5) no
C24 H24A 0.9700 no
C24 H24B 0.9700 no
C25 C26 1.515(5) no
C25 C27 1.523(8) yes
C25 H25A 0.9800 no
C26 O26 1.437(6) no
C26 H26A 0.9700 no
C26 H26B 0.9700 no
C27 H27A 0.9600 no
C27 H27B 0.9600 no
C27 H27C 0.9600 no
O3 H3 0.99(8) yes

loop_
_geom_hbond_atom_site_label_D
_geom_hbond_atom_site_label_H
_geom_hbond_atom_site_label_A
_geom_hbond_site_symmetry_A
_geom_hbond_distance_DH
_geom_hbond_distance_HA
_geom_hbond_distance_DA
_geom_hbond_angle_DHA
_geom_hbond_publ_flag
O3 H3 O1 2_647 0.99(8) 1.86(8) 2.804(5) 158(5) no

loop_
_geom_torsion_atom_site_label_1
_geom_torsion_atom_site_label_2
_geom_torsion_atom_site_label_3
_geom_torsion_atom_site_label_4
_geom_torsion
_geom_torsion_publ_flag
C10 C1 C2 O1 -102.6(4) no
O1 C1 C2 C3 103.6(4) no
C10 C1 C2 C3 1.0(6) no
O1 C2 C3 O3 -55.9(4) no
C1 C2 C3 O3 -124.6(4) no
O1 C2 C3 C4 70.5(4) no
C1 C2 C3 C4 1.9(5) no
O3 C3 C4 C5 91.3(4) no
C2 C3 C4 C5 -30.9(4) no
C3 C4 C5 C6 -178.1(3) no
C3 C4 C5 C10 58.6(4) no
C4 C5 C6 O6 -12.7(5) no
C10 C5 C6 O6 113.5(3) no
C4 C5 C6 C7 171.6(3) no
C10 C5 C6 C7 -62.1(4) no
O6 C6 C7 C8 -118.9(4) no
C5 C6 C7 C8 56.8(4) no
C6 C7 C8 C14 -174.1(3) no
C6 C7 C8 C9 -51.0(4) no
C14 C8 C9 C11 -51.0(4) no
C7 C8 C9 C11 -176.4(3) no
C14 C8 C9 C10 -179.6(3) no
C7 C8 C9 C10 55.0(3) no
O1 C1 C10 C19 -165.4(3) no
C2 C1 C10 C19 -96.3(4) no
O1 C1 C10 C5 -45.2(4) no
C2 C1 C10 C5 23.9(5) no
O1 C1 C10 C9 72.4(4) no
C2 C1 C10 C9 141.5(3) no
C6 C5 C10 C1 180.0(3) no
C4 C5 C10 C1 -52.8(4) no
C6 C5 C10 C19 -62.8(3) no
C4 C5 C10 C19 64.4(4) no
C6 C5 C10 C9 60.9(4) no
C4 C5 C10 C9 -171.9(3) no
C8 C9 C10 C1 -178.3(3) no
C11 C9 C10 C1 53.4(4) no
C8 C9 C10 C19 63.0(4) no
C11 C9 C10 C19 -65.3(4) no
C8 C9 C10 C5 -60.0(3) no
C11 C9 C10 C5 171.7(3) no
C8 C9 C11 C12 51.0(4) no
C10 C9 C11 C12 179.0(3) no
C9 C11 C12 C13 -54.4(4) no
C11 C12 C13 C18 -65.2(4) no
C11 C12 C13 C14 57.1(4) no
C11 C12 C13 C17 168.1(3) no
C9 C8 C14 C15 -179.5(3) no
C7 C8 C14 C15 -55.5(4) no
C9 C8 C14 C13 57.1(3) no
C7 C8 C14 C13 -178.8(3) no
C12 C13 C14 C8 -60.5(4) no
C18 C13 C14 C8 60.7(4) no
C17 C13 C14 C8 178.7(3) no
C12 C13 C14 C15 167.2(3) no
C18 C13 C14 C15 -71.6(3) no
C17 C13 C14 C15 46.4(3) no
C8 C14 C15 C16 -167.7(3) no
C13 C14 C15 C16 -39.8(3) no
C14 C15 C16 O22 133.3(3) no
C14 C15 C16 C17 17.6(4) no
O22 C16 C17 C20 17.6(4) no
C15 C16 C17 C20 137.6(3) no
O22 C16 C17 C13 -109.2(3) no
C15 C16 C17 C13 10.9(4) no
C12 C13 C17 C16 -150.1(3) no
C18 C13 C17 C16 83.9(4) no
C14 C13 C17 C16 -34.5(3) no
C12 C13 C17 C20 93.4(4) no
C18 C13 C17 C20 -32.7(5) no
C14 C13 C17 C20 -151.0(4) no
C16 C17 C20 C21 132.8(4) no
C13 C17 C20 C21 -110.6(4) no
C16 C17 C20 C22 5.7(4) no
C13 C17 C20 C22 122.3(4) no
C21 C20 C22 O26 -37.2(4) no
C17 C20 C22 O26 89.5(3) no
C21 C20 C22 O22 -154.2(3) no
C17 C20 C22 O22 -27.5(3) no
C21 C20 C22 C23 86.6(4) no
C17 C20 C22 C23 -146.7(3) no
O26 C22 C23 C24 -54.3(5) no
O22 C22 C23 C24 66.4(4) no
C20 C22 C23 C24 -176.1(3) no
C22 C23 C24 C25 53.1(5) no
C23 C24 C25 C26 -51.7(5) no
C23 C24 C25 C27 -174.5(4) no
C27 C25 C26 O26 178.8(4) no
C24 C25 C26 O26 54.6(5) no
C10 C1 O1 C2 113.8(4) no
C3 C2 O1 C1 -113.5(4) no
O26 C22 O22 C16 -74.3(4) no
C23 C22 O22 C16 164.6(3) no
C20 C22 O22 C16 40.3(3) no
C15 C16 O22 C22 -153.4(3) no
C17 C16 O22 C22 -36.3(3) no
O22 C22 O26 C26 -63.1(4) no
C23 C22 O26 C26 56.4(5) no
C20 C22 O26 C26 -176.6(3) no
C25 C26 O26 C22 -58.4(4) no

loop_
_cod_related_entry_id
_cod_related_entry_database
_cod_related_entry_code
1 ChemSpider 21174171
